data_7026586
loop_
_publ_author_name
'Moatazedi, Zohreh'
'Katz, Michael J.'
'Leznoff, Daniel B.'

_publ_section_title
;
 Synthesis and characterization of a series of halide-bridged,
 multinuclear iron(II) and cobalt(II) diamido complexes and a dinuclear,
 high-spin cobalt(II) alkyl derivative.
;
_journal_issue 41
_journal_name_full 'Dalton transactions (Cambridge, England : 2003)'
_journal_page_first 9889
_journal_page_last 9896
_journal_paper_doi 10.1039/c0dt00524j
_journal_volume 39
_journal_year 2010
_chemical_formula_moiety 'C24 H60 Br4 Fe4 N4 O2 Si4'
_chemical_formula_sum 'C24 H60 Br4 Fe4 N4 O2 Si4'
_chemical_formula_weight 1092.12
_chemical_name_systematic ?
_space_group_IT_number 14
_symmetry_cell_setting monoclinic
_symmetry_space_group_name_Hall '-P 2yn'
_symmetry_space_group_name_H-M 'P 1 21/n 1'
_atom_sites_solution_hydrogens geom
_atom_sites_solution_primary direct
_cell_angle_alpha 90
_cell_angle_beta 104.525(2)
_cell_angle_gamma 90
_cell_formula_units_Z 2
_cell_length_a 9.9613(16)
_cell_length_b 14.460(2)
_cell_length_c 15.729(2)
_cell_measurement_reflns_used 9911
_cell_measurement_temperature 293
_cell_measurement_theta_max 28.13
_cell_measurement_theta_min 2.54
_cell_volume 2193.2(5)
_computing_cell_refinement ' Bruker SMART APEX II'
_computing_data_collection ' Bruker SMART APEX II'
_computing_data_reduction ' Bruker SMART APEX II'
_computing_molecular_graphics 'CAMERON (Watkin et al., 1996)'
_computing_publication_material 'CRYSTALS (Betteridge et al., 2003)'
_computing_structure_refinement 'CRYSTALS (Betteridge et al., 2003)'
_computing_structure_solution ' SIR92 (Altomare et al, 1994)'
_diffrn_ambient_temperature 293
_diffrn_detector_type 'APEX II CCD'
_diffrn_measured_fraction_theta_full 0.996
_diffrn_measured_fraction_theta_max 0.939
_diffrn_measurement_device_type 'Bruker Smart APEX II'
_diffrn_measurement_method '\w and \f scans'
_diffrn_radiation_monochromator graphite
_diffrn_radiation_type 'Mo K\a'
_diffrn_radiation_wavelength 0.70930
_diffrn_reflns_av_R_equivalents 0.023
_diffrn_reflns_limit_h_max 13
_diffrn_reflns_limit_h_min -13
_diffrn_reflns_limit_k_max 19
_diffrn_reflns_limit_k_min -19
_diffrn_reflns_limit_l_max 20
_diffrn_reflns_limit_l_min -20
_diffrn_reflns_number 25725
_diffrn_reflns_theta_full 27.089
_diffrn_reflns_theta_max 28.515
_diffrn_reflns_theta_min 1.942
_exptl_absorpt_coefficient_mu 5.075
_exptl_absorpt_correction_T_max 0.7457
_exptl_absorpt_correction_T_min 0.5241
_exptl_absorpt_correction_type multi-scan
_exptl_crystal_colour 'light green'
_exptl_crystal_density_diffrn 1.654
_exptl_crystal_description block
_exptl_crystal_F_000 1096
_exptl_crystal_size_max 0.50
_exptl_crystal_size_mid 0.30
_exptl_crystal_size_min 0.25
_refine_diff_density_max 0.73
_refine_diff_density_min -0.62
_refine_ls_extinction_method none
_refine_ls_goodness_of_fit_ref 2.6652
_refine_ls_hydrogen_treatment constr
_refine_ls_matrix_type full
_refine_ls_number_parameters 191
_refine_ls_number_reflns 3727
_refine_ls_number_restraints 0
_refine_ls_R_factor_all 0.0402
_refine_ls_R_factor_gt 0.0265
_refine_ls_shift/su_max 0.0008992
_refine_ls_shift/su_mean 0.0012309
_refine_ls_structure_factor_coef F
_refine_ls_weighting_details
;
Method= Modified Sheldrick
w=1/[\s^2^(F)]
;
_refine_ls_weighting_scheme calc
_refine_ls_wR_factor_all 0.0279
_refine_ls_wR_factor_gt 0.0248
_refine_ls_wR_factor_ref 0.0247
_reflns_limit_h_max 12
_reflns_limit_h_min -13
_reflns_limit_k_max 19
_reflns_limit_k_min 0
_reflns_limit_l_max 20
_reflns_limit_l_min 0
_reflns_number_gt 3900
_reflns_number_total 5236
_reflns_threshold_expression I>2.0\s(I)
_oxford_diffrn_Wilson_B_factor 3.16
_oxford_diffrn_Wilson_scale 127.91
_oxford_refine_ls_r_factor_ref 0.0255
_oxford_refine_ls_scale 0.10211(8)
_oxford_reflns_number_all 5236
_oxford_reflns_threshold_expression_ref I>2.5\s(I)
_cod_data_source_file c0dt00524j.txt
_cod_data_source_block {[(tBut)2NON]Fe2Br2}2
_cod_depositor_comments
;
The following automatic conversions were performed:

'_symmetry_cell_setting' value 'Monoclinic' changed to 'monoclinic'
according to /home/saulius/struct/CIF-dictionaries/cif_core.dic
dictionary named 'cif_core.dic' version 2.4.2 from
2011-04-26.

'_refine_ls_matrix_type' value 'Full' changed to 'full'
according to /home/saulius/struct/CIF-dictionaries/cif_core.dic
dictionary named 'cif_core.dic' version 2.4.2 from 2011-04-26.

Automatic conversion script
Id: cif_fix_values 1891 2012-01-12 08:04:46Z andrius 
;
_cod_original_cell_volume 2193.2(6)
_cod_original_sg_symbol_H-M 'P 1 21/n 1 '
_cod_database_code 7026586

loop_
_symmetry_equiv_pos_as_xyz
x,y,z
-x,-y,-z
-x+1/2,y+1/2,-z+1/2
x+1/2,-y+1/2,z+1/2

loop_
_atom_site_label
_atom_site_type_symbol
_atom_site_fract_x
_atom_site_fract_y
_atom_site_fract_z
_atom_site_U_iso_or_equiv
_atom_site_occupancy
_atom_site_adp_type
_atom_site_refinement_flags_posn
Fe1 Fe 0.53519(4) 0.60328(2) 0.44150(2) 0.0342 1.0000 Uani .
Fe2 Fe 0.67970(4) 0.75159(3) 0.42147(3) 0.0400 1.0000 Uani .
Br1 Br 0.34045(3) 0.48839(2) 0.421218(19) 0.0461 1.0000 Uani .
Br2 Br 0.81645(4) 0.88091(3) 0.41766(3) 0.0858 1.0000 Uani .
Si1 Si 0.37106(8) 0.76729(5) 0.36547(5) 0.0410 1.0000 Uani .
Si2 Si 0.52856(8) 0.64546(5) 0.25846(5) 0.0386 1.0000 Uani .
N1 N 0.5019(2) 0.74197(14) 0.46100(13) 0.0339 1.0000 Uani .
N2 N 0.6591(2) 0.62937(14) 0.35640(13) 0.0330 1.0000 Uani .
O1 O 0.40359(17) 0.68531(12) 0.30021(11) 0.0379 1.0000 Uani .
C1 C 0.1917(3) 0.7493(2) 0.3742(2) 0.0673 1.0000 Uani .
C2 C 0.3869(3) 0.88286(19) 0.3161(2) 0.0661 1.0000 Uani .
C3 C 0.4631(3) 0.5383(2) 0.19911(19) 0.0576 1.0000 Uani .
C4 C 0.5673(3) 0.7335(2) 0.1816(2) 0.0666 1.0000 Uani .
C11 C 0.5040(3) 0.78225(19) 0.54964(19) 0.0464 1.0000 Uani .
C21 C 0.6518(3) 0.7789(2) 0.60743(19) 0.0652 1.0000 Uani .
C111 C 0.4123(3) 0.7251(2) 0.5934(2) 0.0645 1.0000 Uani .
C112 C 0.7939(3) 0.57943(19) 0.35937(19) 0.0438 1.0000 Uani .
C113 C 0.4537(4) 0.8826(2) 0.5408(2) 0.0782 1.0000 Uani .
C211 C 0.7727(3) 0.47545(19) 0.3601(2) 0.0604 1.0000 Uani .
C212 C 0.8475(3) 0.6062(2) 0.2791(2) 0.0661 1.0000 Uani .
C213 C 0.9020(3) 0.6083(2) 0.4426(2) 0.0560 1.0000 Uani .
H11 H 0.1297 0.7489 0.3172 0.094(2) 1.0000 Uiso R
H12 H 0.1862 0.6900 0.4045 0.094(2) 1.0000 Uiso R
H13 H 0.1659 0.7974 0.4085 0.094(2) 1.0000 Uiso R
H21 H 0.4797 0.8908 0.3118 0.070(2) 1.0000 Uiso R
H22 H 0.3646 0.9300 0.3523 0.070(2) 1.0000 Uiso R
H23 H 0.3256 0.8865 0.2592 0.070(2) 1.0000 Uiso R
H31 H 0.3912 0.5587 0.1487 0.075(2) 1.0000 Uiso R
H32 H 0.4240 0.4989 0.2354 0.075(2) 1.0000 Uiso R
H33 H 0.5366 0.5100 0.1792 0.075(2) 1.0000 Uiso R
H41 H 0.4828 0.7511 0.1415 0.090(2) 1.0000 Uiso R
H42 H 0.6279 0.7047 0.1504 0.090(2) 1.0000 Uiso R
H43 H 0.6102 0.7842 0.2132 0.090(2) 1.0000 Uiso R
H211 H 0.6530 0.8064 0.6636 0.094(2) 1.0000 Uiso R
H212 H 0.6846 0.7161 0.6174 0.095(2) 1.0000 Uiso R
H213 H 0.7148 0.8156 0.5808 0.095(2) 1.0000 Uiso R
H1111 H 0.4148 0.7520 0.6496 0.085(2) 1.0000 Uiso R
H1112 H 0.3174 0.7242 0.5586 0.085(2) 1.0000 Uiso R
H1113 H 0.4464 0.6625 0.6000 0.085(2) 1.0000 Uiso R
H1131 H 0.5113 0.9166 0.5109 0.109(2) 1.0000 Uiso R
H1132 H 0.4651 0.9075 0.5991 0.110(2) 1.0000 Uiso R
H1133 H 0.3555 0.8868 0.5101 0.109(2) 1.0000 Uiso R
H2111 H 0.7355 0.4614 0.4112 0.082(2) 1.0000 Uiso R
H2112 H 0.8579 0.4448 0.3668 0.082(2) 1.0000 Uiso R
H2113 H 0.7055 0.4564 0.3069 0.082(2) 1.0000 Uiso R
H2121 H 0.8551 0.6719 0.2762 0.091(2) 1.0000 Uiso R
H2122 H 0.9358 0.5783 0.2818 0.091(2) 1.0000 Uiso R
H2123 H 0.7799 0.5866 0.2251 0.090(2) 1.0000 Uiso R
H2131 H 0.9141 0.6752 0.4443 0.075(2) 1.0000 Uiso R
H2132 H 0.9897 0.5767 0.4451 0.075(2) 1.0000 Uiso R
H2133 H 0.8683 0.5910 0.4907 0.075(2) 1.0000 Uiso R

loop_
_atom_site_aniso_label
_atom_site_aniso_U_11
_atom_site_aniso_U_22
_atom_site_aniso_U_33
_atom_site_aniso_U_23
_atom_site_aniso_U_13
_atom_site_aniso_U_12
Fe1 0.0390(2) 0.0312(2) 0.0346(2) 0.00243(17) 0.01303(17) -0.00557(17)
Fe2 0.0387(2) 0.0366(2) 0.0448(2) 0.00341(19) 0.01047(18) -0.00980(18)
Br1 0.04722(17) 0.04523(18) 0.04104(17) 0.01084(14) 0.00200(13) -0.01579(14)
Br2 0.0859(3) 0.0641(3) 0.1107(3) 0.0097(2) 0.0308(3) -0.0390(2)
Si1 0.0369(4) 0.0386(5) 0.0456(5) -0.0011(4) 0.0069(4) 0.0027(4)
Si2 0.0396(4) 0.0451(5) 0.0321(4) 0.0038(4) 0.0107(3) -0.0013(4)
N1 0.0394(13) 0.0298(12) 0.0328(12) -0.0028(10) 0.0096(10) -0.0039(10)
N2 0.0326(12) 0.0355(13) 0.0328(12) 0.0043(10) 0.0116(10) -0.0010(10)
O1 0.0340(10) 0.0420(11) 0.0358(10) -0.0020(9) 0.0052(8) 0.0005(8)
C1 0.0416(19) 0.084(3) 0.076(3) -0.016(2) 0.0146(18) 0.0049(18)
C2 0.077(2) 0.046(2) 0.067(2) 0.0107(17) 0.0021(19) 0.0130(17)
C3 0.059(2) 0.066(2) 0.049(2) -0.0156(17) 0.0145(16) 0.0004(17)
C4 0.067(2) 0.084(3) 0.050(2) 0.0260(19) 0.0157(17) -0.0008(19)
C11 0.062(2) 0.0372(17) 0.0412(18) -0.0086(14) 0.0161(15) -0.0088(15)
C21 0.077(2) 0.073(2) 0.0410(19) -0.0100(17) 0.0044(18) -0.0235(19)
C111 0.082(2) 0.067(2) 0.056(2) -0.0155(18) 0.0387(19) -0.0115(19)
C112 0.0373(16) 0.0477(18) 0.0498(19) 0.0088(15) 0.0171(14) 0.0049(14)
C113 0.127(3) 0.045(2) 0.064(2) -0.0167(18) 0.027(2) 0.003(2)
C211 0.057(2) 0.048(2) 0.076(2) 0.0043(18) 0.0167(18) 0.0122(16)
C212 0.051(2) 0.094(3) 0.064(2) 0.021(2) 0.0332(17) 0.0150(18)
C213 0.0383(17) 0.063(2) 0.065(2) 0.0135(18) 0.0107(16) 0.0023(16)

loop_
_atom_type_symbol
_atom_type_scat_dispersion_real
_atom_type_scat_dispersion_imag
_atom_type_scat_Cromer_Mann_a1
_atom_type_scat_Cromer_Mann_b1
_atom_type_scat_Cromer_Mann_a2
_atom_type_scat_Cromer_Mann_b2
_atom_type_scat_Cromer_Mann_a3
_atom_type_scat_Cromer_Mann_b3
_atom_type_scat_Cromer_Mann_a4
_atom_type_scat_Cromer_Mann_b4
_atom_type_scat_Cromer_Mann_c
_atom_type_scat_source
C 0.0033 0.0016 2.3100 20.8439 1.0200 10.2075 1.5886 0.5687 0.8650 51.6512 0.2156 'International Tables Vol C 4.2.6.8 and 6.1.1.4'
H 0.0000 0.0000 0.4930 10.5109 0.3229 26.1257 0.1402 3.1424 0.0408 57.7998 0.0030 'International Tables Vol C 4.2.6.8 and 6.1.1.4'
N 0.0061 0.0033 12.2126 0.0057 3.1322 9.8933 2.0125 28.9975 1.1663 0.5826 -11.5290 'International Tables Vol C 4.2.6.8 and 6.1.1.4'
O 0.0106 0.0060 3.0485 13.2771 2.2868 5.7011 1.5463 0.3239 0.8670 32.9089 0.2508 'International Tables Vol C 4.2.6.8 and 6.1.1.4'
Si 0.0817 0.0704 6.2915 2.4386 3.0353 32.3337 1.9891 0.6785 1.5410 81.6937 1.1407 'International Tables Vol C 4.2.6.8 and 6.1.1.4'
Fe 0.3463 0.8444 11.7695 4.7611 7.3573 0.3072 3.5222 15.3535 2.3045 76.8805 1.0369 'International Tables Vol C 4.2.6.8 and 6.1.1.4'
Br -0.2901 2.4595 17.1789 2.1723 5.2358 16.5796 5.6377 0.2609 3.9851 41.4328 2.9557 'International Tables Vol C 4.2.6.8 and 6.1.1.4'

loop_
_geom_angle_atom_site_label_1
_geom_angle_site_symmetry_1
_geom_angle_atom_site_label_2
_geom_angle_atom_site_label_3
_geom_angle_site_symmetry_3
_geom_angle
_geom_angle_publ_flag
Br1 2_666 Fe1 Fe2 . 110.85(2) yes
Br1 2_666 Fe1 Br1 . 87.695(17) yes
Fe2 . Fe1 Br1 . 161.20(2) yes
Br1 2_666 Fe1 N1 . 115.89(6) yes
Fe2 . Fe1 N1 . 48.99(6) yes
Br1 . Fe1 N1 . 120.83(6) yes
Br1 2_666 Fe1 N2 . 113.39(6) yes
Fe2 . Fe1 N2 . 49.07(6) yes
Br1 . Fe1 N2 . 127.22(6) yes
N1 . Fe1 N2 . 93.61(8) yes
Br1 2_666 Fe1 O1 . 176.38(4) yes
Fe2 . Fe1 O1 . 72.40(4) yes
Br1 . Fe1 O1 . 89.15(4) yes
N1 . Fe1 O1 . 67.34(7) yes
N2 . Fe1 O1 . 67.31(7) yes
Br1 2_666 Fe1 Fe1 2_666 43.213(12) yes
Fe2 . Fe1 Fe1 2_666 153.94(2) yes
Br1 . Fe1 Fe1 2_666 44.482(12) yes
N1 . Fe1 Fe1 2_666 131.10(6) yes
N2 . Fe1 Fe1 2_666 133.86(6) yes
O1 . Fe1 Fe1 2_666 133.61(4) yes
Fe1 . Fe2 Br2 . 174.70(2) yes
Fe1 . Fe2 N1 . 50.46(6) yes
Br2 . Fe2 N1 . 128.85(6) yes
Fe1 . Fe2 N2 . 50.51(5) yes
Br2 . Fe2 N2 . 132.42(6) yes
N1 . Fe2 N2 . 96.29(8) yes
Fe1 . Fe2 O1 . 52.66(3) yes
Br2 . Fe2 O1 . 132.28(4) yes
N1 . Fe2 O1 . 56.94(7) yes
N2 . Fe2 O1 . 56.94(6) yes
Fe1 . Br1 Fe1 2_666 92.305(18) yes
N1 . Si1 O1 . 99.34(10) yes
N1 . Si1 C1 . 115.46(13) yes
O1 . Si1 C1 . 106.85(12) yes
N1 . Si1 C2 . 114.76(13) yes
O1 . Si1 C2 . 109.50(12) yes
C1 . Si1 C2 . 110.00(16) yes
N2 . Si2 O1 . 99.38(9) yes
N2 . Si2 C3 . 114.93(13) yes
O1 . Si2 C3 . 106.79(11) yes
N2 . Si2 C4 . 115.45(13) yes
O1 . Si2 C4 . 108.63(13) yes
C3 . Si2 C4 . 110.55(15) yes
Fe1 . N1 Fe2 . 80.55(7) yes
Fe1 . N1 Si1 . 100.76(10) yes
Fe2 . N1 Si1 . 103.93(10) yes
Fe1 . N1 C11 . 123.15(16) yes
Fe2 . N1 C11 . 116.60(16) yes
Si1 . N1 C11 . 122.98(17) yes
Fe1 . N2 Fe2 . 80.42(7) yes
Fe1 . N2 Si2 . 99.21(9) yes
Fe2 . N2 Si2 . 106.56(10) yes
Fe1 . N2 C112 . 124.11(15) yes
Fe2 . N2 C112 . 115.05(16) yes
Si2 . N2 C112 . 122.90(16) yes
Fe1 . O1 Si1 . 86.04(7) yes
Fe1 . O1 Si2 . 84.89(7) yes
Si1 . O1 Si2 . 141.51(11) yes
Fe1 . O1 Fe2 . 54.94(3) yes
Si1 . O1 Fe2 . 71.09(6) yes
Si2 . O1 Fe2 . 73.12(6) yes
Si1 . C1 H11 . 110.0 no
Si1 . C1 H12 . 109.3 no
H11 . C1 H12 . 110.2 no
Si1 . C1 H13 . 110.1 no
H11 . C1 H13 . 109.5 no
H12 . C1 H13 . 107.7 no
Si1 . C2 H21 . 108.9 no
Si1 . C2 H22 . 109.7 no
H21 . C2 H22 . 109.5 no
Si1 . C2 H23 . 109.8 no
H21 . C2 H23 . 109.5 no
H22 . C2 H23 . 109.5 no
Si2 . C3 H31 . 104.7 no
Si2 . C3 H32 . 110.2 no
H31 . C3 H32 . 110.0 no
Si2 . C3 H33 . 108.8 no
H31 . C3 H33 . 109.3 no
H32 . C3 H33 . 113.5 no
Si2 . C4 H41 . 108.7 no
Si2 . C4 H42 . 107.1 no
H41 . C4 H42 . 109.9 no
Si2 . C4 H43 . 109.6 no
H41 . C4 H43 . 110.8 no
H42 . C4 H43 . 110.5 no
N1 . C11 C21 . 109.1(2) yes
N1 . C11 C111 . 109.8(2) yes
C21 . C11 C111 . 108.2(3) yes
N1 . C11 C113 . 110.8(2) yes
C21 . C11 C113 . 109.2(3) yes
C111 . C11 C113 . 109.6(3) yes
C11 . C21 H211 . 108.7 no
C11 . C21 H212 . 111.4 no
H211 . C21 H212 . 108.2 no
C11 . C21 H213 . 110.5 no
H211 . C21 H213 . 107.6 no
H212 . C21 H213 . 110.3 no
C11 . C111 H1111 . 108.5 no
C11 . C111 H1112 . 111.4 no
H1111 . C111 H1112 . 108.8 no
C11 . C111 H1113 . 108.9 no
H1111 . C111 H1113 . 110.8 no
H1112 . C111 H1113 . 108.4 no
N2 . C112 C211 . 110.4(2) yes
N2 . C112 C212 . 110.0(2) yes
C211 . C112 C212 . 109.4(3) yes
N2 . C112 C213 . 108.9(2) yes
C211 . C112 C213 . 109.4(2) yes
C212 . C112 C213 . 108.6(2) yes
C11 . C113 H1131 . 107.8 no
C11 . C113 H1132 . 108.1 no
H1131 . C113 H1132 . 109.3 no
C11 . C113 H1133 . 111.6 no
H1131 . C113 H1133 . 111.8 no
H1132 . C113 H1133 . 108.1 no
C112 . C211 H2111 . 106.9 no
C112 . C211 H2112 . 110.2 no
H2111 . C211 H2112 . 108.9 no
C112 . C211 H2113 . 110.0 no
H2111 . C211 H2113 . 108.9 no
H2112 . C211 H2113 . 111.7 no
C112 . C212 H2121 . 109.7 no
C112 . C212 H2122 . 111.2 no
H2121 . C212 H2122 . 109.8 no
C112 . C212 H2123 . 109.4 no
H2121 . C212 H2123 . 107.0 no
H2122 . C212 H2123 . 109.7 no
C112 . C213 H2131 . 110.5 no
C112 . C213 H2132 . 109.6 no
H2131 . C213 H2132 . 111.0 no
C112 . C213 H2133 . 107.5 no
H2131 . C213 H2133 . 108.1 no
H2132 . C213 H2133 . 110.0 no

loop_
_geom_bond_atom_site_label_1
_geom_bond_atom_site_label_2
_geom_bond_site_symmetry_2
_geom_bond_distance
_geom_bond_publ_flag
Fe1 Br1 2_666 2.5715(5) yes
Fe1 Fe2 . 2.6453(6) yes
Fe1 Br1 . 2.5129(5) yes
Fe1 N1 . 2.068(2) yes
Fe1 N2 . 2.0702(19) yes
Fe1 O1 . 2.5696(17) yes
Fe1 Fe1 2_666 3.6670(8) yes
Fe2 Br2 . 2.3231(6) yes
Fe2 N1 . 2.024(2) yes
Fe2 N2 . 2.027(2) yes
Fe2 O1 . 3.0806(17) yes
Si1 N1 . 1.763(2) yes
Si1 O1 . 1.6525(18) yes
Si1 C1 . 1.844(3) yes
Si1 C2 . 1.866(3) yes
Si2 N2 . 1.765(2) yes
Si2 O1 . 1.6501(17) yes
Si2 C3 . 1.841(3) yes
Si2 C4 . 1.861(3) yes
N1 C11 . 1.506(3) yes
N2 C112 . 1.515(3) yes
C1 H11 . 0.953 no
C1 H12 . 0.989 no
C1 H13 . 0.954 no
C2 H21 . 0.950 no
C2 H22 . 0.950 no
C2 H23 . 0.950 no
C3 H31 . 0.972 no
C3 H32 . 0.956 no
C3 H33 . 0.958 no
C4 H41 . 0.951 no
C4 H42 . 0.963 no
C4 H43 . 0.927 no
C11 C21 . 1.525(4) yes
C11 C111 . 1.519(4) yes
C11 C113 . 1.529(4) yes
C21 H211 . 0.966 no
C21 H212 . 0.964 no
C21 H213 . 0.992 no
C111 H1111 . 0.959 no
C111 H1112 . 0.966 no
C111 H1113 . 0.963 no
C112 C211 . 1.519(4) yes
C112 C212 . 1.539(4) yes
C112 C213 . 1.530(4) yes
C113 H1131 . 0.963 no
C113 H1132 . 0.964 no
C113 H1133 . 0.979 no
C211 H2111 . 0.987 no
C211 H2112 . 0.939 no
C211 H2113 . 0.971 no
C212 H2121 . 0.954 no
C212 H2122 . 0.959 no
C212 H2123 . 0.984 no
C213 H2131 . 0.975 no
C213 H2132 . 0.978 no
C213 H2133 . 0.935 no
